data_7047218
loop_
_publ_author_name
'Fernandes, Tamires S.'
'Melo, Wanessa D. C.'
'Kalinke, Lucas H. G.'
'Rabelo, Renato'
'Valdo, Ana K.'
'da Silva, Cameron C.'
'Martins, Felipe T.'
'Amor\'os, Pedro'
'Lloret, Francesc'
'Julve, Miguel'
'Cangussu, Danielle'

_publ_section_title
;
 2D and 3D mixed M<sup>II</sup>/Cu<sup>II</sup> metal-organic frameworks
 (M = Ca and Sr) with N,N'-2,6-pyridinebis(oxamate) and oxalate:
 preparation and magneto-structural study.
;
_journal_issue 33
_journal_name_full 'Dalton transactions (Cambridge, England : 2003)'
_journal_page_first 11539
_journal_page_last 11553
_journal_paper_doi 10.1039/c8dt01686k
_journal_volume 47
_journal_year 2018
_chemical_formula_sum 'C100 H118 Cu12 N36 O97 Sr8'
_chemical_formula_weight 4839.87
_space_group_crystal_system monoclinic
_space_group_IT_number 15
_space_group_name_Hall '-C 2yc'
_space_group_name_H-M_alt 'C 1 2/c 1'
_symmetry_space_group_name_Hall '-C 2yc'
_symmetry_space_group_name_H-M 'C 1 2/c 1'
_atom_sites_solution_hydrogens mixed
_audit_creation_method SHELXL-2014/7
_audit_update_record
;
2018-07-05 deposited with the CCDC.
2018-07-23 downloaded from the CCDC.
;
_cell_angle_alpha 90
_cell_angle_beta 106.657(4)
_cell_angle_gamma 90
_cell_formula_units_Z 2
_cell_length_a 26.2280(15)
_cell_length_b 20.5339(13)
_cell_length_c 21.4349(13)
_cell_measurement_reflns_used 5088
_cell_measurement_temperature 296(2)
_cell_measurement_theta_max 21.26
_cell_measurement_theta_min 2.55
_cell_volume 11059.6(12)
_computing_cell_refinement 'SAINT (Bruker, 2002)'
_computing_data_collection 'Collect (Bruker AXS BV, 1997-2004)'
_computing_molecular_graphics
;
ORTEPIII (Farrugia, 2012), Mercury (Macrae, 2008)
;
_computing_publication_material
;
SHELXL-2014/7 (Sheldrick, 2015), WinGX (Farrugia, 2012)
;
_computing_structure_refinement 'SHELXL-2014 (Sheldrick, 2014)'
_computing_structure_solution 'SHELXL-2014 (Sheldrick, 2014)'
_diffrn_ambient_temperature 296(2)
_diffrn_measured_fraction_theta_full 0.998
_diffrn_measured_fraction_theta_max 0.989
_diffrn_measurement_device_type 'Bruker APEX-II CCD'
_diffrn_radiation_type MoK\a
_diffrn_radiation_wavelength 0.71073
_diffrn_reflns_av_R_equivalents 0.0934
_diffrn_reflns_av_unetI/netI 0.1116
_diffrn_reflns_Laue_measured_fraction_full 0.998
_diffrn_reflns_Laue_measured_fraction_max 0.989
_diffrn_reflns_limit_h_max 31
_diffrn_reflns_limit_h_min -31
_diffrn_reflns_limit_k_max 24
_diffrn_reflns_limit_k_min -20
_diffrn_reflns_limit_l_max 24
_diffrn_reflns_limit_l_min -25
_diffrn_reflns_number 43022
_diffrn_reflns_point_group_measured_fraction_full 0.998
_diffrn_reflns_point_group_measured_fraction_max 0.989
_diffrn_reflns_theta_full 25.000
_diffrn_reflns_theta_max 25.460
_diffrn_reflns_theta_min 1.621
_diffrn_source 'sealed tube'
_exptl_absorpt_coefficient_mu 3.126
_exptl_absorpt_correction_T_max 0.626
_exptl_absorpt_correction_T_min 0.483
_exptl_absorpt_correction_type multi-scan
_exptl_absorpt_process_details 'Blessing, R. H. (1995) Acta Cryst., A51, 33-38'
_exptl_crystal_colour green
_exptl_crystal_density_diffrn 1.453
_exptl_crystal_description 'retangular prism'
_exptl_crystal_F_000 4796
_exptl_crystal_size_max 0.2
_exptl_crystal_size_mid 0.15
_exptl_crystal_size_min 0.15
_refine_diff_density_max 1.343
_refine_diff_density_min -1.022
_refine_diff_density_rms 0.119
_refine_ls_extinction_method none
_refine_ls_goodness_of_fit_ref 1.005
_refine_ls_hydrogen_treatment constr
_refine_ls_matrix_type full
_refine_ls_number_parameters 586
_refine_ls_number_reflns 10136
_refine_ls_number_restraints 1
_refine_ls_restrained_S_all 1.006
_refine_ls_R_factor_all 0.1309
_refine_ls_R_factor_gt 0.0609
_refine_ls_shift/su_max 0.001
_refine_ls_shift/su_mean 0.000
_refine_ls_structure_factor_coef Fsqd
_refine_ls_weighting_details 'w=1/[\s^2^(Fo^2^)+(0.0948P)^2^] where P=(Fo^2^+2Fc^2^)/3'
_refine_ls_weighting_scheme calc
_refine_ls_wR_factor_gt 0.1527
_refine_ls_wR_factor_ref 0.1817
_reflns_Friedel_coverage 0.000
_reflns_number_gt 5468
_reflns_number_total 10136
_reflns_threshold_expression 'I > 2\s(I)'
_cod_data_source_file c8dt01686k2.cif
_cod_data_source_block Sr_Cu3L2L1
_cod_depositor_comments 'Adding full bibliography for 7047216--7047218.cif.'
_cod_database_code 7047218
_shelx_shelxl_version_number 2014/7
_shelx_space_group_comment
;
The symmetry employed for this shelxl refinement is uniquely defined
by the following loop, which should always be used as a source of
symmetry information in preference to the above space-group names.
They are only intended as comments.
;

loop_
_space_group_symop_operation_xyz
'x, y, z'
'-x, y, -z+1/2'
'x+1/2, y+1/2, z'
'-x+1/2, y+1/2, -z+1/2'
'-x, -y, -z'
'x, -y, z-1/2'
'-x+1/2, -y+1/2, -z'
'x+1/2, -y+1/2, z-1/2'

loop_
_atom_site_label
_atom_site_type_symbol
_atom_site_fract_x
_atom_site_fract_y
_atom_site_fract_z
_atom_site_U_iso_or_equiv
_atom_site_adp_type
_atom_site_occupancy
_atom_site_site_symmetry_order
_atom_site_calc_flag
_atom_site_refinement_flags_posn
_atom_site_refinement_flags_adp
_atom_site_refinement_flags_occupancy
Cu3 Cu 0.27076(4) -0.69225(5) 0.75769(4) 0.0450(3) Uani 1 1 d . . .
Cu2 Cu 0.32338(3) -0.56843(4) 0.82668(4) 0.0336(2) Uani 1 1 d . . .
Cu1 Cu 0.37355(3) -0.44257(4) 0.84867(4) 0.0370(3) Uani 1 1 d . . .
O8 O 0.2580(2) -0.7313(2) 0.5658(2) 0.0468(14) Uani 1 1 d . . .
N6 N 0.2499(2) -0.6228(3) 0.6901(3) 0.0362(15) Uani 1 1 d . . .
O10 O 0.3794(3) -0.4173(3) 0.6630(3) 0.0627(17) Uani 1 1 d . . .
N9 N 0.3500(3) -0.6813(3) 0.7844(3) 0.0438(16) Uani 1 1 d . . .
O7 O 0.2298(3) -0.6096(3) 0.5787(2) 0.0675(19) Uani 1 1 d . . .
O7W O 0.1940(2) -0.6991(3) 0.7554(3) 0.0719(19) Uani 1 1 d . . .
H7A H 0.1819 -0.7438 0.7613 0.108 Uiso 1 1 d R U .
H7B H 0.1893 -0.6716 0.7912 0.108 Uiso 1 1 d R U .
O13 O 0.4235(3) -0.7406(4) 0.8406(4) 0.109(3) Uani 1 1 d . . .
C25 C 0.3385(5) -0.7711(5) 0.8481(4) 0.067(3) Uani 1 1 d . . .
C7 C 0.3040(3) -0.6210(4) 0.9332(4) 0.048(2) Uani 1 1 d D . .
O2 O 0.2863(2) -0.3482(3) 0.4722(3) 0.0714(19) Uani 1 1 d . . .
C3 C 0.5254(3) -0.5736(5) 0.9531(4) 0.047(2) Uani 1 1 d . . .
H3 H 0.5546 -0.5997 0.9726 0.057 Uiso 1 1 calc R U .
C2 C 0.5330(3) -0.5132(5) 0.9321(4) 0.047(2) Uani 1 1 d . . .
H2 H 0.5672 -0.4973 0.9376 0.057 Uiso 1 1 calc R U .
N2 N 0.4948(3) -0.4148(4) 0.8786(4) 0.066(2) Uani 1 1 d . . .
H1N H 0.4672 -0.3920 0.8600 0.079 Uiso 1 1 calc R U .
H2N H 0.5261 -0.3997 0.8821 0.079 Uiso 1 1 calc R U .
C16 C 0.2591(3) -0.7145(4) 0.6223(4) 0.0412(19) Uani 1 1 d . . .
C15 C 0.2443(3) -0.6427(4) 0.6289(3) 0.041(2) Uani 1 1 d . . .
O6 O 0.36777(19) -0.4043(2) 0.9288(2) 0.0430(13) Uani 1 1 d . . .
C13 C 0.3203(3) -0.6059(4) 0.4318(3) 0.0387(19) Uani 1 1 d . . .
C14 C 0.2748(3) -0.5806(4) 0.3751(3) 0.0393(19) Uani 1 1 d . . .
N5 N 0.2918(2) -0.4478(3) 0.8291(3) 0.0369(15) Uani 1 1 d . . .
C8 C 0.2546(3) -0.4712(4) 0.7722(3) 0.0348(18) Uani 1 1 d . . .
N4 N 0.2636(2) -0.5323(3) 0.7572(3) 0.0329(14) Uani 1 1 d . . .
C12 C 0.2351(3) -0.5586(4) 0.7007(3) 0.0365(18) Uani 1 1 d . . .
C11 C 0.1930(3) -0.5240(4) 0.6587(4) 0.057(2) Uani 1 1 d . . .
H11 H 0.1719 -0.5426 0.6205 0.069 Uiso 1 1 calc R U .
C10 C 0.1838(4) -0.4609(5) 0.6761(4) 0.065(3) Uani 1 1 d . . .
H10 H 0.1563 -0.4367 0.6490 0.078 Uiso 1 1 calc R U .
C9 C 0.2146(3) -0.4338(4) 0.7323(4) 0.054(2) Uani 1 1 d . . .
H9 H 0.2088 -0.3913 0.7436 0.065 Uiso 1 1 calc R U .
O4 O 0.2289(2) -0.5884(3) 0.3775(3) 0.0555(16) Uani 1 1 d . . .
O5 O 0.30840(19) -0.6349(3) 0.4767(2) 0.0500(14) Uani 1 1 d . . .
O12 O 0.3795(2) -0.3454(2) 0.8097(3) 0.0558(15) Uani 1 1 d . . .
C23 C 0.3697(3) -0.3482(4) 0.7489(4) 0.043(2) Uani 1 1 d . . .
O11 O 0.3568(2) -0.3026(3) 0.7098(3) 0.0595(17) Uani 1 1 d . . .
C22 C 0.3770(3) -0.4147(4) 0.7205(4) 0.043(2) Uani 1 1 d . . .
N8 N 0.3816(2) -0.4642(3) 0.7613(3) 0.0335(14) Uani 1 1 d . . .
C17 C 0.3926(3) -0.5275(4) 0.7443(3) 0.0412(19) Uani 1 1 d . . .
C18 C 0.4262(3) -0.5426(4) 0.7066(4) 0.057(2) Uani 1 1 d . . .
H18 H 0.4420 -0.5094 0.6891 0.068 Uiso 1 1 calc R U .
C19 C 0.4358(4) -0.6050(4) 0.6956(5) 0.078(3) Uani 1 1 d . . .
H19 H 0.4592 -0.6154 0.6717 0.094 Uiso 1 1 calc R U .
C20 C 0.4101(4) -0.6548(4) 0.7205(4) 0.067(3) Uani 1 1 d . . .
H20 H 0.4146 -0.6982 0.7111 0.080 Uiso 1 1 calc R U .
C21 C 0.3791(3) -0.6382(4) 0.7579(4) 0.0407(19) Uani 1 1 d . . .
C24 C 0.3770(5) -0.7299(5) 0.8233(5) 0.062(3) Uani 1 1 d . . .
O15 O 0.2879(3) -0.7608(3) 0.8235(3) 0.0632(18) Uani 1 1 d . . .
O14 O 0.3556(3) -0.8136(3) 0.8882(4) 0.104(3) Uani 1 1 d . . .
N7 N 0.3705(2) -0.5757(3) 0.7695(3) 0.0324(14) Uani 1 1 d . . .
N1 N 0.4383(2) -0.4957(3) 0.8950(3) 0.0334(14) Uani 1 1 d . . .
C5 C 0.4320(3) -0.5552(4) 0.9181(3) 0.0335(18) Uani 1 1 d . . .
N3 N 0.3793(2) -0.5737(3) 0.9087(3) 0.0340(14) Uani 1 1 d . . .
C6 C 0.3637(3) -0.6035(4) 0.9558(4) 0.0401(19) Uani 1 1 d D . .
O1 O 0.3901(2) -0.6162(3) 1.0128(2) 0.0581(16) Uani 1 1 d . . .
C4 C 0.4747(3) -0.5964(4) 0.9457(3) 0.043(2) Uani 1 1 d . . .
H4 H 0.4690 -0.6383 0.9588 0.052 Uiso 1 1 calc R U .
C1 C 0.4891(3) -0.4756(4) 0.9026(4) 0.046(2) Uani 1 1 d . . .
O9 O 0.2719(2) -0.7498(2) 0.6720(2) 0.0578(16) Uani 1 1 d . . .
O3 O 0.27705(19) -0.6034(3) 0.8764(2) 0.0474(14) Uani 1 1 d . . .
Sr1 Sr 0.34725(3) -0.31932(5) 0.58725(4) 0.0586(3) Uani 1 1 d . . .
Sr2 Sr 0.20880(3) -0.66051(4) 0.46584(3) 0.0405(2) Uani 1 1 d . . .
O5W O 0.1395(3) -0.6844(4) 0.3493(4) 0.103(2) Uani 1 1 d . . .
H5B H 0.1133 -0.6520 0.3537 0.155 Uiso 1 1 d R U .
H5A H 0.1579 -0.6795 0.3153 0.155 Uiso 1 1 d R U .
O4W O 0.1397(3) -0.7451(4) 0.4890(4) 0.106(3) Uani 1 1 d . . .
H4A H 0.1525 -0.7900 0.4852 0.158 Uiso 1 1 d R U .
H4B H 0.1044 -0.7388 0.4566 0.158 Uiso 1 1 d R U .
O1W O 0.4460(3) -0.2839(4) 0.6357(4) 0.119(3) Uani 1 1 d . . .
H1A H 0.4463 -0.2351 0.6441 0.179 Uiso 1 1 d R U .
H1B H 0.4663 -0.2920 0.6043 0.179 Uiso 1 1 d R U .
O3W O 0.2581(4) -0.3484(6) 0.5976(5) 0.187(6) Uani 1 1 d . . .
H3A H 0.2529 -0.3880 0.5967 0.280 Uiso 1 1 d R U .
H3B H 0.2340 -0.3277 0.6067 0.280 Uiso 1 1 d R U .
O2W O 0.3020(5) -0.2143(6) 0.5961(5) 0.219(7) Uani 1 1 d . . .
H2B H 0.3315 -0.1819 0.5980 0.328 Uiso 1 1 d R U .
H2A H 0.2715 -0.1976 0.5604 0.328 Uiso 1 1 d R U .
O6W O 0.1313(5) -0.5797(7) 0.4538(6) 0.234(7) Uani 1 1 d . . .
H6A H 0.1441 -0.5437 0.4852 0.351 Uiso 1 1 d R U .
H6B H 0.0989 -0.5978 0.4629 0.351 Uiso 1 1 d R U .
O9W O 0.3034(7) -0.4921(8) 0.5595(7) 0.138(7) Uani 0.5 1 d . . P
H9A H 0.3348 -0.4823 0.5975 0.207 Uiso 0.5 1 d R U P
H9B H 0.3160 -0.5054 0.5223 0.207 Uiso 0.5 1 d R U P
O10W O 0.2011(13) -0.4537(14) 0.5111(13) 0.176(15) Uani 0.35 1 d . . P
H10A H 0.2176 -0.4243 0.4923 0.265 Uiso 0.35 1 d R U P
H10B H 0.2235 -0.4915 0.5234 0.265 Uiso 0.35 1 d R U P
O11W O 0.1656(9) -0.4453(14) 0.3477(14) 0.184(13) Uani 0.4 1 d . . P
H11A H 0.2032 -0.4456 0.3471 0.276 Uiso 0.4 1 d R U P
H11B H 0.1437 -0.4855 0.3498 0.276 Uiso 0.4 1 d R U P
O8W O 0.3825(8) -0.2243(6) 0.5242(5) 0.278(9) Uani 1 1 d . . .
H8A H 0.3672 -0.1849 0.4971 0.418 Uiso 1 1 d R U .
H8B H 0.4084 -0.2200 0.4977 0.418 Uiso 1 1 d R U .

loop_
_atom_site_aniso_label
_atom_site_aniso_U_11
_atom_site_aniso_U_22
_atom_site_aniso_U_33
_atom_site_aniso_U_23
_atom_site_aniso_U_13
_atom_site_aniso_U_12
Cu3 0.0735(7) 0.0385(6) 0.0281(5) -0.0015(4) 0.0230(5) -0.0110(5)
Cu2 0.0429(5) 0.0392(6) 0.0222(5) -0.0001(4) 0.0147(4) -0.0030(4)
Cu1 0.0476(5) 0.0408(6) 0.0263(5) -0.0046(4) 0.0165(4) 0.0016(4)
O8 0.077(4) 0.042(3) 0.025(3) -0.008(2) 0.021(3) 0.000(3)
N6 0.059(4) 0.032(4) 0.019(3) 0.000(3) 0.013(3) -0.002(3)
O10 0.121(5) 0.041(4) 0.039(3) -0.003(3) 0.043(3) 0.010(3)
N9 0.071(5) 0.031(4) 0.031(4) 0.004(3) 0.016(3) -0.001(3)
O7 0.137(6) 0.044(4) 0.023(3) 0.003(3) 0.027(3) 0.016(4)
O7W 0.091(5) 0.057(4) 0.081(5) 0.009(3) 0.046(4) -0.020(4)
O13 0.076(5) 0.096(6) 0.147(8) 0.058(5) 0.019(5) 0.014(5)
C25 0.119(9) 0.044(6) 0.033(5) 0.003(5) 0.012(6) -0.006(6)
C7 0.048(5) 0.052(6) 0.050(5) -0.006(4) 0.026(4) -0.022(4)
O2 0.068(4) 0.110(5) 0.039(3) -0.021(3) 0.018(3) 0.041(4)
C3 0.040(5) 0.070(7) 0.034(5) -0.008(4) 0.015(4) 0.008(5)
C2 0.036(5) 0.065(7) 0.044(5) -0.007(5) 0.017(4) 0.003(4)
N2 0.049(4) 0.068(6) 0.084(6) 0.016(5) 0.023(4) -0.015(4)
C16 0.061(5) 0.022(5) 0.044(5) -0.010(4) 0.020(4) -0.010(4)
C15 0.069(5) 0.036(5) 0.024(4) -0.002(4) 0.021(4) -0.004(4)
O6 0.048(3) 0.052(4) 0.028(3) -0.011(2) 0.009(2) 0.000(3)
C13 0.062(5) 0.027(5) 0.031(4) 0.000(3) 0.020(4) -0.002(4)
C14 0.056(5) 0.039(5) 0.023(4) 0.005(4) 0.012(4) -0.004(4)
N5 0.044(4) 0.039(4) 0.028(3) -0.016(3) 0.011(3) 0.000(3)
C8 0.036(4) 0.041(5) 0.026(4) -0.006(4) 0.007(3) 0.005(4)
N4 0.047(4) 0.036(4) 0.016(3) -0.005(3) 0.009(3) 0.002(3)
C12 0.053(5) 0.034(5) 0.026(4) -0.001(4) 0.017(4) -0.002(4)
C11 0.065(6) 0.055(6) 0.041(5) -0.017(5) -0.003(4) 0.004(5)
C10 0.070(6) 0.071(7) 0.041(5) -0.008(5) -0.003(5) 0.018(5)
C9 0.069(6) 0.044(6) 0.046(5) -0.018(4) 0.012(5) 0.007(5)
O4 0.042(3) 0.078(4) 0.050(4) 0.031(3) 0.019(3) -0.005(3)
O5 0.055(3) 0.065(4) 0.033(3) 0.022(3) 0.016(3) -0.003(3)
O12 0.105(5) 0.034(3) 0.033(3) -0.003(3) 0.027(3) 0.002(3)
C23 0.068(5) 0.035(5) 0.036(5) -0.007(4) 0.028(4) -0.002(4)
O11 0.114(5) 0.038(4) 0.033(3) 0.007(3) 0.032(3) 0.028(3)
C22 0.065(5) 0.043(5) 0.029(4) -0.003(4) 0.026(4) 0.010(4)
N8 0.050(4) 0.028(4) 0.028(3) -0.005(3) 0.019(3) -0.002(3)
C17 0.058(5) 0.043(5) 0.028(4) 0.001(4) 0.020(4) -0.005(4)
C18 0.082(6) 0.037(5) 0.073(6) 0.001(5) 0.057(5) 0.002(5)
C19 0.133(9) 0.049(6) 0.092(8) -0.011(5) 0.094(7) -0.004(6)
C20 0.121(8) 0.033(5) 0.074(7) -0.014(5) 0.073(6) 0.003(5)
C21 0.061(5) 0.028(5) 0.042(5) -0.002(4) 0.030(4) -0.001(4)
C24 0.086(7) 0.043(6) 0.057(6) -0.001(5) 0.023(6) -0.007(6)
O15 0.115(5) 0.049(4) 0.031(3) 0.004(3) 0.030(4) -0.029(4)
O14 0.142(7) 0.072(5) 0.088(6) 0.046(5) 0.016(5) -0.010(5)
N7 0.042(3) 0.036(4) 0.023(3) 0.001(3) 0.015(3) -0.004(3)
N1 0.040(4) 0.040(4) 0.025(3) 0.000(3) 0.017(3) -0.007(3)
C5 0.032(4) 0.051(5) 0.020(4) -0.003(4) 0.012(3) 0.000(4)
N3 0.039(3) 0.044(4) 0.023(3) 0.004(3) 0.015(3) -0.006(3)
C6 0.043(5) 0.043(5) 0.033(5) -0.001(4) 0.009(4) -0.010(4)
O1 0.055(3) 0.083(4) 0.035(3) 0.018(3) 0.010(3) -0.018(3)
C4 0.049(5) 0.053(5) 0.029(4) 0.000(4) 0.011(4) 0.000(4)
C1 0.060(6) 0.047(6) 0.032(5) -0.004(4) 0.016(4) -0.008(5)
O9 0.119(5) 0.029(3) 0.027(3) 0.003(3) 0.024(3) 0.005(3)
O3 0.044(3) 0.070(4) 0.028(3) 0.006(3) 0.010(2) -0.012(3)
Sr1 0.0732(6) 0.0796(7) 0.0267(4) 0.0021(4) 0.0201(4) 0.0323(5)
Sr2 0.0579(5) 0.0435(5) 0.0259(4) 0.0032(3) 0.0211(3) -0.0007(4)
O5W 0.110(6) 0.097(6) 0.087(6) -0.017(5) 0.005(5) -0.022(5)
O4W 0.071(5) 0.101(6) 0.147(7) 0.062(5) 0.035(5) -0.003(4)
O1W 0.130(7) 0.099(6) 0.137(8) -0.016(6) 0.053(6) -0.005(5)
O3W 0.112(7) 0.330(16) 0.142(9) -0.094(10) 0.075(7) -0.059(9)
O2W 0.286(14) 0.244(14) 0.116(8) 0.025(8) 0.041(9) 0.211(12)
O6W 0.261(15) 0.268(16) 0.181(12) 0.018(11) 0.078(11) 0.173(13)
O9W 0.191(17) 0.117(14) 0.069(10) -0.015(10) -0.021(11) -0.099(13)
O10W 0.28(4) 0.16(2) 0.14(2) -0.077(19) 0.13(2) -0.17(3)
O11W 0.115(18) 0.23(3) 0.26(3) -0.05(3) 0.13(2) 0.001(18)
O8W 0.58(3) 0.128(10) 0.122(9) 0.043(8) 0.083(13) -0.055(13)

loop_
_atom_type_symbol
_atom_type_description
_atom_type_scat_dispersion_real
_atom_type_scat_dispersion_imag
_atom_type_scat_source
C C 0.0033 0.0016 'International Tables Vol C Tables 4.2.6.8 and 6.1.1.4'
H H 0.0000 0.0000 'International Tables Vol C Tables 4.2.6.8 and 6.1.1.4'
N N 0.0061 0.0033 'International Tables Vol C Tables 4.2.6.8 and 6.1.1.4'
O O 0.0106 0.0060 'International Tables Vol C Tables 4.2.6.8 and 6.1.1.4'
Cu Cu 0.3201 1.2651 'International Tables Vol C Tables 4.2.6.8 and 6.1.1.4'
Sr Sr -1.5307 3.2498 'International Tables Vol C Tables 4.2.6.8 and 6.1.1.4'

loop_
_geom_angle_atom_site_label_1
_geom_angle_atom_site_label_2
_geom_angle_atom_site_label_3
_geom_angle
_geom_angle_site_symmetry_1
_geom_angle_site_symmetry_3
O15 Cu3 N6 177.5(3) . .
O15 Cu3 O7W 89.3(3) . .
N6 Cu3 O7W 88.1(2) . .
O15 Cu3 N9 82.5(3) . .
N6 Cu3 N9 100.0(2) . .
O7W Cu3 N9 165.3(2) . .
O15 Cu3 O9 99.3(2) . .
N6 Cu3 O9 81.0(2) . .
O7W Cu3 O9 101.3(2) . .
N9 Cu3 O9 92.2(2) . .
N3 Cu2 O3 85.0(2) . .
N3 Cu2 N4 159.2(2) . .
O3 Cu2 N4 93.8(2) . .
N3 Cu2 N7 96.4(2) . .
O3 Cu2 N7 154.2(2) . .
N4 Cu2 N7 93.6(2) . .
N3 Cu2 Cu1 73.18(17) . .
O3 Cu2 Cu1 124.29(16) . .
N4 Cu2 Cu1 90.75(18) . .
N7 Cu2 Cu1 80.29(17) . .
O6 Cu1 N8 168.8(2) . .
O6 Cu1 N1 93.0(2) . .
N8 Cu1 N1 92.3(2) . .
O6 Cu1 N5 82.0(2) . .
N8 Cu1 N5 100.4(2) . .
N1 Cu1 N5 138.4(2) . .
O6 Cu1 O12 90.0(2) . .
N8 Cu1 O12 78.8(2) . .
N1 Cu1 O12 122.5(2) . .
N5 Cu1 O12 98.8(2) . .
O6 Cu1 Cu2 111.21(16) . .
N8 Cu1 Cu2 79.19(17) . .
N1 Cu1 Cu2 82.88(17) . .
N5 Cu1 Cu2 61.37(16) . .
O12 Cu1 Cu2 146.81(15) . .
C16 O8 Sr2 125.7(5) . 7_536
C16 O8 Sr2 120.7(5) . .
Sr2 O8 Sr2 113.23(17) 7_536 .
C15 N6 C12 119.1(6) . .
C15 N6 Cu3 115.0(5) . .
C12 N6 Cu3 125.5(4) . .
C22 O10 Sr1 119.3(5) . .
C24 N9 C21 117.9(7) . .
C24 N9 Cu3 113.9(6) . .
C21 N9 Cu3 126.9(5) . .
C15 O7 Sr2 121.9(5) . .
Cu3 O7W H7A 114.8 . .
Cu3 O7W H7B 106.8 . .
H7A O7W H7B 108.2 . .
O14 C25 O15 122.1(10) . .
O14 C25 C24 119.8(11) . .
O15 C25 C24 118.0(9) . .
O2 C7 O3 125.2(6) 6_546 .
O2 C7 C6 116.8(7) 6_546 .
O3 C7 C6 118.0(6) . .
O3 C7 Sr1 166.2(5) . 6_546
C6 C7 Sr1 75.7(4) . 6_546
C7 O2 Sr1 120.6(5) 6_545 .
C2 C3 C4 120.2(8) . .
C2 C3 H3 119.9 . .
C4 C3 H3 119.9 . .
C3 C2 C1 118.9(7) . .
C3 C2 H2 120.6 . .
C1 C2 H2 120.6 . .
C1 N2 H1N 120.0 . .
C1 N2 H2N 120.0 . .
H1N N2 H2N 120.0 . .
O9 C16 O8 126.1(7) . .
O9 C16 C15 119.3(7) . .
O8 C16 C15 114.6(7) . .
O7 C15 N6 127.1(7) . .
O7 C15 C16 118.0(6) . .
N6 C15 C16 114.9(7) . .
C13 O6 Cu1 115.8(4) 6_546 .
O5 C13 O6 125.4(7) . 6_545
O5 C13 C14 117.7(7) . .
O6 C13 C14 116.9(6) 6_545 .
O4 C14 N5 129.0(7) . 6_545
O4 C14 C13 118.3(6) . .
N5 C14 C13 112.8(7) 6_545 .
C14 N5 C8 119.8(6) 6_546 .
C14 N5 Cu1 112.1(5) 6_546 .
C8 N5 Cu1 127.8(4) . .
N4 C8 C9 122.1(7) . .
N4 C8 N5 113.8(6) . .
C9 C8 N5 124.0(7) . .
C8 N4 C12 120.4(6) . .
C8 N4 Cu2 109.3(5) . .
C12 N4 Cu2 130.3(5) . .
N4 C12 N6 114.6(6) . .
N4 C12 C11 120.5(7) . .
N6 C12 C11 124.9(7) . .
C10 C11 C12 117.8(7) . .
C10 C11 H11 121.1 . .
C12 C11 H11 121.1 . .
C9 C10 C11 121.0(8) . .
C9 C10 H10 119.5 . .
C11 C10 H10 119.5 . .
C10 C9 C8 118.2(8) . .
C10 C9 H9 120.9 . .
C8 C9 H9 120.9 . .
C14 O4 Sr2 120.9(5) . .
C13 O5 Sr2 119.6(5) . .
C23 O12 Cu1 109.8(5) . .
O11 C23 O12 127.1(7) . .
O11 C23 C22 116.7(7) . .
O12 C23 C22 116.2(7) . .
C23 O11 Sr1 120.9(5) . .
O10 C22 N8 126.7(7) . .
O10 C22 C23 118.4(7) . .
N8 C22 C23 114.8(6) . .
C22 N8 C17 121.7(6) . .
C22 N8 Cu1 115.9(5) . .
C17 N8 Cu1 122.4(5) . .
N7 C17 C18 119.3(7) . .
N7 C17 N8 115.8(6) . .
C18 C17 N8 124.7(7) . .
C19 C18 C17 119.8(8) . .
C19 C18 H18 120.1 . .
C17 C18 H18 120.1 . .
C18 C19 C20 119.6(7) . .
C18 C19 H19 120.2 . .
C20 C19 H19 120.2 . .
C21 C20 C19 118.6(8) . .
C21 C20 H20 120.7 . .
C19 C20 H20 120.7 . .
N7 C21 C20 121.3(7) . .
N7 C21 N9 113.1(6) . .
C20 C21 N9 125.5(7) . .
O13 C24 N9 129.2(9) . .
O13 C24 C25 120.7(10) . .
N9 C24 C25 109.9(9) . .
C25 O15 Cu3 114.1(6) . .
C21 N7 C17 121.3(6) . .
C21 N7 Cu2 110.8(4) . .
C17 N7 Cu2 127.9(5) . .
C5 N1 C1 116.9(6) . .
C5 N1 Cu1 119.7(4) . .
C1 N1 Cu1 123.4(5) . .
N1 C5 C4 122.7(6) . .
N1 C5 N3 114.7(6) . .
C4 C5 N3 122.5(7) . .
C6 N3 C5 121.4(6) . .
C6 N3 Cu2 113.1(4) . .
C5 N3 Cu2 125.2(4) . .
O1 C6 N3 129.1(6) . .
O1 C6 C7 119.1(6) . .
N3 C6 C7 111.8(6) . .
N3 C6 Sr1 170.1(5) . 6_546
C7 C6 Sr1 77.9(4) . 6_546
C6 O1 Sr1 120.0(4) . 6_546
C3 C4 C5 118.2(8) . .
C3 C4 H4 120.9 . .
C5 C4 H4 120.9 . .
N1 C1 N2 116.2(7) . .
N1 C1 C2 123.0(8) . .
N2 C1 C2 120.8(8) . .
C16 O9 Cu3 109.6(5) . .
C7 O3 Cu2 111.2(4) . .
O3W Sr1 O2W 73.8(5) . .
O3W Sr1 O1 121.5(3) . 6_545
O2W Sr1 O1 142.7(3) . 6_545
O3W Sr1 O10 84.4(3) . .
O2W Sr1 O10 134.8(3) . .
O1 Sr1 O10 82.35(17) 6_545 .
O3W Sr1 O11 76.2(3) . .
O2W Sr1 O11 73.6(2) . .
O1 Sr1 O11 140.11(17) 6_545 .
O10 Sr1 O11 62.90(16) . .
O3W Sr1 O1W 152.4(3) . .
O2W Sr1 O1W 99.7(4) . .
O1 Sr1 O1W 80.2(2) 6_545 .
O10 Sr1 O1W 81.9(2) . .
O11 Sr1 O1W 76.3(2) . .
O3W Sr1 O2 72.0(3) . .
O2W Sr1 O2 95.3(3) . .
O1 Sr1 O2 63.33(16) 6_545 .
O10 Sr1 O2 115.0(2) . .
O11 Sr1 O2 148.06(19) . .
O1W Sr1 O2 135.7(2) . .
O3W Sr1 O8W 133.5(5) . .
O2W Sr1 O8W 69.5(5) . .
O1 Sr1 O8W 77.6(4) 6_545 .
O10 Sr1 O8W 142.1(4) . .
O11 Sr1 O8W 117.9(3) . .
O1W Sr1 O8W 63.3(4) . .
O2 Sr1 O8W 84.0(3) . .
O3W Sr1 H3A 15.1 . .
O2W Sr1 H3A 88.9 . .
O1 Sr1 H3A 109.1 6_545 .
O10 Sr1 H3A 73.0 . .
O11 Sr1 H3A 80.2 . .
O1W Sr1 H3A 151.4 . .
O2 Sr1 H3A 69.5 . .
O8W Sr1 H3A 144.2 . .
O3W Sr1 H2B 93.9 . .
O2W Sr1 H2B 20.2 . .
O1 Sr1 H2B 131.0 6_545 .
O10 Sr1 H2B 138.3 . .
O11 Sr1 H2B 76.2 . .
O1W Sr1 H2B 81.0 . .
O2 Sr1 H2B 103.8 . .
O8W Sr1 H2B 53.5 . .
H3A Sr1 H2B 109.0 . .
O7 Sr2 O8 127.83(17) . 7_536
O7 Sr2 O6W 77.3(3) . .
O8 Sr2 O6W 148.7(4) 7_536 .
O7 Sr2 O4 115.32(19) . .
O8 Sr2 O4 98.53(17) 7_536 .
O6W Sr2 O4 83.0(3) . .
O7 Sr2 O8 61.75(16) . .
O8 Sr2 O8 66.77(17) 7_536 .
O6W Sr2 O8 129.2(3) . .
O4 Sr2 O8 140.24(16) . .
O7 Sr2 O5 83.87(19) . .
O8 Sr2 O5 77.84(17) 7_536 .
O6W Sr2 O5 128.3(4) . .
O4 Sr2 O5 62.56(15) . .
O8 Sr2 O5 78.00(16) . .
O7 Sr2 O4W 93.7(2) . .
O8 Sr2 O4W 77.5(2) 7_536 .
O6W Sr2 O4W 83.0(4) . .
O4 Sr2 O4W 143.9(2) . .
O8 Sr2 O4W 71.61(19) . .
O5 Sr2 O4W 146.51(19) . .
O7 Sr2 O5W 149.9(2) . .
O8 Sr2 O5W 77.6(2) 7_536 .
O6W Sr2 O5W 73.7(3) . .
O4 Sr2 O5W 69.3(2) . .
O8 Sr2 O5W 135.1(2) . .
O5 Sr2 O5W 121.0(2) . .
O4W Sr2 O5W 74.8(2) . .
O7 Sr2 Sr2 94.39(13) . 7_536
O8 Sr2 Sr2 33.80(11) 7_536 7_536
O6W Sr2 Sr2 152.6(3) . 7_536
O4 Sr2 Sr2 123.59(13) . 7_536
O8 Sr2 Sr2 32.97(10) . 7_536
O5 Sr2 Sr2 75.48(12) . 7_536
O4W Sr2 Sr2 71.39(15) . 7_536
O5W Sr2 Sr2 107.54(17) . 7_536
O7 Sr2 H5B 130.9 . .
O8 Sr2 H5B 96.3 7_536 .
O6W Sr2 H5B 54.3 . .
O4 Sr2 H5B 70.8 . .
O8 Sr2 H5B 144.2 . .
O5 Sr2 H5B 131.2 . .
O4W Sr2 H5B 74.0 . .
O5W Sr2 H5B 19.4 . .
Sr2 Sr2 H5B 123.8 7_536 .
Sr2 O5W H5B 95.4 . .
Sr2 O5W H5A 109.0 . .
H5B O5W H5A 120.4 . .
Sr2 O4W H4A 109.1 . .
Sr2 O4W H4B 109.4 . .
H4A O4W H4B 109.4 . .
Sr1 O1W H1A 107.7 . .
Sr1 O1W H1B 110.6 . .
H1A O1W H1B 108.0 . .
Sr1 O3W H3A 113.0 . .
Sr1 O3W H3B 134.2 . .
H3A O3W H3B 112.3 . .
Sr1 O2W H2B 101.3 . .
Sr1 O2W H2A 122.3 . .
H2B O2W H2A 103.9 . .
Sr2 O6W H6A 107.8 . .
Sr2 O6W H6B 115.6 . .
H6A O6W H6B 106.7 . .
H9A O9W H9B 109.0 . .
H10A O10W H10B 109.1 . .
H11A O11W H11B 125.0 . .
Sr1 O8W H8A 137.3 . .
Sr1 O8W H8B 137.2 . .
H8A O8W H8B 80.1 . .

loop_
_geom_bond_atom_site_label_1
_geom_bond_atom_site_label_2
_geom_bond_distance
_geom_bond_site_symmetry_2
Cu3 O15 1.951(6) .
Cu3 N6 1.995(6) .
Cu3 O7W 2.004(6) .
Cu3 N9 2.005(7) .
Cu3 O9 2.191(5) .
Cu2 N3 1.943(5) .
Cu2 O3 1.967(5) .
Cu2 N4 1.971(6) .
Cu2 N7 1.981(5) .
Cu2 Cu1 2.8771(13) .
Cu1 O6 1.934(5) .
Cu1 N8 1.993(5) .
Cu1 N1 2.024(6) .
Cu1 N5 2.066(6) .
Cu1 O12 2.186(5) .
O8 C16 1.253(8) .
O8 Sr2 2.547(5) 7_536
O8 Sr2 2.604(5) .
N6 C15 1.340(8) .
N6 C12 1.410(9) .
O10 C22 1.252(8) .
O10 Sr1 2.570(5) .
N9 C24 1.362(11) .
N9 C21 1.392(9) .
O7 C15 1.238(8) .
O7 Sr2 2.547(5) .
O7W H7A 0.9915 .
O7W H7B 0.9898 .
O13 C24 1.188(11) .
C25 O14 1.216(10) .
C25 O15 1.298(11) .
C25 C24 1.525(13) .
C7 O2 1.240(9) 6_546
C7 O3 1.274(9) .
C7 C6 1.543(7) .
C7 Sr1 3.397(9) 6_546
O2 C7 1.240(8) 6_545
O2 Sr1 2.593(6) .
C3 C2 1.353(11) .
C3 C4 1.377(10) .
C3 H3 0.9300 .
C2 C1 1.380(10) .
C2 H2 0.9300 .
N2 C1 1.374(10) .
N2 H1N 0.8600 .
N2 H2N 0.8600 .
C16 O9 1.252(9) .
C16 C15 1.541(10) .
O6 C13 1.282(8) 6_546
C13 O5 1.246(8) .
C13 O6 1.282(8) 6_545
C13 C14 1.528(10) .
C14 O4 1.231(8) .
C14 N5 1.328(8) 6_545
N5 C14 1.328(8) 6_546
N5 C8 1.411(8) .
C8 N4 1.332(9) .
C8 C9 1.382(10) .
N4 C12 1.341(8) .
C12 C11 1.403(10) .
C11 C10 1.388(11) .
C11 H11 0.9300 .
C10 C9 1.362(11) .
C10 H10 0.9300 .
C9 H9 0.9300 .
O4 Sr2 2.574(5) .
O5 Sr2 2.609(5) .
O12 C23 1.257(9) .
C23 O11 1.237(9) .
C23 C22 1.530(10) .
O11 Sr1 2.590(5) .
C22 N8 1.324(9) .
N8 C17 1.402(9) .
C17 N7 1.336(8) .
C17 C18 1.392(10) .
C18 C19 1.340(11) .
C18 H18 0.9300 .
C19 C20 1.410(11) .
C19 H19 0.9300 .
C20 C21 1.339(10) .
C20 H20 0.9300 .
C21 N7 1.339(9) .
N1 C5 1.344(9) .
N1 C1 1.357(9) .
C5 C4 1.393(10) .
C5 N3 1.392(8) .
N3 C6 1.341(8) .
C6 O1 1.246(8) .
C6 Sr1 3.367(7) 6_546
O1 Sr1 2.567(5) 6_546
C4 H4 0.9300 .
Sr1 O3W 2.485(8) .
Sr1 O2W 2.495(9) .
Sr1 O1 2.567(5) 6_545
Sr1 O1W 2.602(8) .
Sr1 O8W 2.684(12) .
Sr1 H3A 2.9060 .
Sr1 H2B 2.8699 .
Sr2 O8 2.547(5) 7_536
Sr2 O6W 2.579(9) .
Sr2 O4W 2.658(6) .
Sr2 O5W 2.680(7) .
Sr2 H5B 2.9389 .
O5W H5B 0.9793 .
O5W H5A 0.9892 .
O4W H4A 0.9930 .
O4W H4B 0.9937 .
O1W H1A 1.0176 .
O1W H1B 0.9849 .
O3W H3A 0.8224 .
O3W H3B 0.8314 .
O2W H2B 1.0114 .
O2W H2A 0.9955 .
O6W H6A 0.9921 .
O6W H6B 0.9962 .
O9W H9A 0.9996 .
O9W H9B 0.9856 .
O10W H10A 0.9016 .
O10W H10B 0.9652 .
O11W H11A 0.9893 .
O11W H11B 1.0145 .
O8W H8A 1.0090 .
O8W H8B 1.0051 .

loop_
_geom_torsion_atom_site_label_1
_geom_torsion_atom_site_label_2
_geom_torsion_atom_site_label_3
_geom_torsion_atom_site_label_4
_geom_torsion
_geom_torsion_site_symmetry_1
_geom_torsion_site_symmetry_4
C4 C3 C2 C1 -0.9(11) . .
Sr2 O8 C16 O9 -7.2(11) 7_536 .
Sr2 O8 C16 O9 165.0(6) . .
Sr2 O8 C16 C15 171.2(4) 7_536 .
Sr2 O8 C16 C15 -16.6(8) . .
Sr2 O7 C15 N6 -170.9(6) . .
Sr2 O7 C15 C16 10.8(10) . .
C12 N6 C15 O7 4.4(12) . .
Cu3 N6 C15 O7 177.3(7) . .
C12 N6 C15 C16 -177.3(6) . .
Cu3 N6 C15 C16 -4.4(8) . .
O9 C16 C15 O7 -177.4(8) . .
O8 C16 C15 O7 4.1(11) . .
O9 C16 C15 N6 4.1(11) . .
O8 C16 C15 N6 -174.4(6) . .
O5 C13 C14 O4 2.0(11) . .
O6 C13 C14 O4 -178.3(7) 6_545 .
O5 C13 C14 N5 -178.2(7) . 6_545
O6 C13 C14 N5 1.5(10) 6_545 6_545
C14 N5 C8 N4 -130.1(7) 6_546 .
Cu1 N5 C8 N4 56.9(8) . .
C14 N5 C8 C9 54.3(10) 6_546 .
Cu1 N5 C8 C9 -118.7(7) . .
C9 C8 N4 C12 3.0(11) . .
N5 C8 N4 C12 -172.7(6) . .
C9 C8 N4 Cu2 -179.5(6) . .
N5 C8 N4 Cu2 4.8(7) . .
C8 N4 C12 N6 178.0(6) . .
Cu2 N4 C12 N6 1.1(9) . .
C8 N4 C12 C11 -4.5(10) . .
Cu2 N4 C12 C11 178.7(6) . .
C15 N6 C12 N4 -148.9(7) . .
Cu3 N6 C12 N4 39.1(8) . .
C15 N6 C12 C11 33.7(11) . .
Cu3 N6 C12 C11 -138.4(7) . .
N4 C12 C11 C10 3.2(12) . .
N6 C12 C11 C10 -179.6(7) . .
C12 C11 C10 C9 -0.4(14) . .
C11 C10 C9 C8 -1.1(14) . .
N4 C8 C9 C10 -0.2(12) . .
N5 C8 C9 C10 175.0(7) . .
N5 C14 O4 Sr2 170.9(6) 6_545 .
C13 C14 O4 Sr2 -9.4(9) . .
O6 C13 O5 Sr2 -173.5(5) 6_545 .
C14 C13 O5 Sr2 6.2(8) . .
Cu1 O12 C23 O11 161.0(7) . .
Cu1 O12 C23 C22 -22.0(8) . .
O12 C23 O11 Sr1 174.2(6) . .
C22 C23 O11 Sr1 -2.8(10) . .
Sr1 O10 C22 N8 165.5(6) . .
Sr1 O10 C22 C23 -16.4(10) . .
O11 C23 C22 O10 13.0(11) . .
O12 C23 C22 O10 -164.3(7) . .
O11 C23 C22 N8 -168.8(7) . .
O12 C23 C22 N8 13.9(10) . .
O10 C22 N8 C17 3.1(12) . .
C23 C22 N8 C17 -175.0(6) . .
O10 C22 N8 Cu1 -178.3(7) . .
C23 C22 N8 Cu1 3.6(8) . .
C22 N8 C17 N7 -146.6(7) . .
Cu1 N8 C17 N7 34.8(9) . .
C22 N8 C17 C18 36.8(11) . .
Cu1 N8 C17 C18 -141.7(7) . .
N7 C17 C18 C19 0.6(13) . .
N8 C17 C18 C19 177.0(9) . .
C17 C18 C19 C20 2.2(16) . .
C18 C19 C20 C21 -3.9(16) . .
C19 C20 C21 N7 2.8(14) . .
C19 C20 C21 N9 178.0(9) . .
C24 N9 C21 N7 -127.1(8) . .
Cu3 N9 C21 N7 66.7(8) . .
C24 N9 C21 C20 57.3(12) . .
Cu3 N9 C21 C20 -108.9(9) . .
C21 N9 C24 O13 2.7(15) . .
Cu3 N9 C24 O13 170.7(10) . .
C21 N9 C24 C25 179.2(7) . .
Cu3 N9 C24 C25 -12.9(9) . .
O14 C25 C24 O13 3.1(15) . .
O15 C25 C24 O13 -174.3(9) . .
O14 C25 C24 N9 -173.8(8) . .
O15 C25 C24 N9 8.9(11) . .
O14 C25 O15 Cu3 -177.5(8) . .
C24 C25 O15 Cu3 -0.2(10) . .
C20 C21 N7 C17 0.0(12) . .
N9 C21 N7 C17 -175.8(6) . .
C20 C21 N7 Cu2 -179.7(7) . .
N9 C21 N7 Cu2 4.5(8) . .
C18 C17 N7 C21 -1.8(11) . .
N8 C17 N7 C21 -178.5(6) . .
C18 C17 N7 Cu2 177.9(6) . .
N8 C17 N7 Cu2 1.2(10) . .
C1 N1 C5 C4 -3.2(10) . .
Cu1 N1 C5 C4 174.7(5) . .
C1 N1 C5 N3 -179.6(6) . .
Cu1 N1 C5 N3 -1.6(8) . .
N1 C5 N3 C6 -137.3(7) . .
C4 C5 N3 C6 46.3(10) . .
N1 C5 N3 Cu2 49.3(8) . .
C4 C5 N3 Cu2 -127.1(6) . .
C5 N3 C6 O1 3.7(12) . .
Cu2 N3 C6 O1 177.9(7) . .
C5 N3 C6 C7 -178.4(6) . .
Cu2 N3 C6 C7 -4.3(8) . .
O2 C7 C6 O1 -5.5(12) 6_546 .
O3 C7 C6 O1 175.1(7) . .
Sr1 C7 C6 O1 -4.0(6) 6_546 .
O2 C7 C6 N3 176.4(7) 6_546 .
O3 C7 C6 N3 -3.1(10) . .
Sr1 C7 C6 N3 177.8(6) 6_546 .
O2 C7 C6 Sr1 -1.5(7) 6_546 6_546
O3 C7 C6 Sr1 179.1(7) . 6_546
N3 C6 O1 Sr1 -176.3(6) . 6_546
C7 C6 O1 Sr1 6.0(10) . 6_546
C2 C3 C4 C5 -1.8(11) . .
N1 C5 C4 C3 4.0(10) . .
N3 C5 C4 C3 -179.9(6) . .
C5 N1 C1 N2 179.8(6) . .
Cu1 N1 C1 N2 1.9(9) . .
C5 N1 C1 C2 0.3(10) . .
Cu1 N1 C1 C2 -177.6(5) . .
C3 C2 C1 N1 1.7(11) . .
C3 C2 C1 N2 -177.8(7) . .
O8 C16 O9 Cu3 176.7(6) . .
C15 C16 O9 Cu3 -1.6(9) . .
O2 C7 O3 Cu2 -170.8(7) 6_546 .
C6 C7 O3 Cu2 8.5(9) . .
Sr1 C7 O3 Cu2 -175(2) 6_546 .
